data_4022397
loop_
_publ_author_name
'Samah Simaan'
'Jay S. Siegel'
'Silvio E. Biali'

_publ_section_title
;
 Tris(arylmethyl) Derivatives of 1,3,5-Trimethoxy- and
 1,3,5-Triethylbenzene
;
_journal_name_full 'Journal of Organic Chemistry'
_journal_page_first 3699
_journal_page_last 3701
_journal_paper_doi 10.1021/jo034016u
_journal_volume 68
_journal_year 2003
_chemical_formula_moiety 'C30 H27 O6'
_chemical_formula_weight 486.56
_space_group_IT_number 9
_symmetry_cell_setting monoclinic
_symmetry_Int_Tables_number 9
_symmetry_space_group_name_Hall 'C -2yc'
_symmetry_space_group_name_H-M 'C 1 c 1'
_audit_creation_date 'Wed Nov 27 10:13:16 2002'
_audit_creation_method 'from TEXRAY.INF file'
_cell_angle_alpha 90
_cell_angle_beta 101.78(5)
_cell_angle_gamma 90
_cell_formula_units_Z 4
_cell_length_a 9.997(4)
_cell_length_b 26.118(5)
_cell_length_c 12.236(9)
_cell_measurement_reflns_used 24
_cell_measurement_temperature 293.2
_cell_measurement_theta_max 23.0
_cell_measurement_theta_min 20.0
_cell_volume 3127(2)
_computing_cell_refinement 'CAD4 Diffractometer Control'
_computing_data_collection 'CAD4 Diffractometer Control'
_computing_data_reduction teXsan
_computing_publication_material teXsan
_computing_structure_refinement teXsan
_computing_structure_solution SHELXS86
_diffrn_ambient_temperature 293.2
_diffrn_measurement_device CAD4
_diffrn_measurement_method 'omega/2-theta scans'
_diffrn_orient_matrix_UB_11 0.06431
_diffrn_orient_matrix_UB_12 -0.02561
_diffrn_orient_matrix_UB_13 -0.02157
_diffrn_orient_matrix_UB_21 -0.05482
_diffrn_orient_matrix_UB_22 -0.02841
_diffrn_orient_matrix_UB_23 0.02368
_diffrn_orient_matrix_UB_31 -0.05743
_diffrn_orient_matrix_UB_32 -0.00156
_diffrn_orient_matrix_UB_33 -0.07709
_diffrn_radiation_detector scintillation
_diffrn_radiation_monochromator graphite
_diffrn_radiation_source 'X-ray tube'
_diffrn_radiation_type CuKalpha
_diffrn_radiation_wavelength 1.5418
_diffrn_reflns_av_R_equivalents 0.00
_diffrn_reflns_limit_h_max 11
_diffrn_reflns_limit_h_min -12
_diffrn_reflns_limit_k_max 31
_diffrn_reflns_limit_k_min 0
_diffrn_reflns_limit_l_max 14
_diffrn_reflns_limit_l_min 0
_diffrn_reflns_number 2920
_diffrn_reflns_theta_max 69.92
_diffrn_reflns_theta_min 2.
_diffrn_standards_decay_% -1.72
_diffrn_standards_interval_count 100
_diffrn_standards_number 1
_exptl_absorpt_coefficient_mu 0.582
_exptl_crystal_density_diffrn 1.033
_exptl_crystal_density_meas 0.000
_exptl_crystal_F_000 1032.00
_refine_diff_density_max 0.23
_refine_diff_density_min -0.17
_refine_ls_extinction_coef 0.00000
_refine_ls_extinction_method none
_refine_ls_goodness_of_fit_obs 4.080
_refine_ls_hydrogen_treatment noref
_refine_ls_matrix_type full
_refine_ls_number_parameters 323
_refine_ls_number_reflns 1920
_refine_ls_number_restraints 0
_refine_ls_R_factor_obs 0.0680
_refine_ls_shift/esd_max 0.0100
_refine_ls_structure_factor_coef F
_refine_ls_weighting_scheme sigma
_refine_ls_wR_factor_obs 0.0810
_reflns_number_observed 1920
_reflns_number_total 2920
_reflns_observed_criterion 2.00
_cod_data_source_file jo034016usi20030109_101818.cif
_cod_data_source_block '[O20]_Silvio_Cc'
_cod_original_sg_symbol_H-M 'C c        '
_cod_database_code 4022397

loop_
_symmetry_equiv_pos_as_xyz
'   +x,   +y,   +z'
'0.5+x,0.5+y,   +z'
'   +x,   -y,1/2+z'
0.5+x,0.5-y,1/2+z

loop_
_atom_site_aniso_label
_atom_site_aniso_U_11
_atom_site_aniso_U_22
_atom_site_aniso_U_33
_atom_site_aniso_U_12
_atom_site_aniso_U_13
_atom_site_aniso_U_23
O(1) 0.060(3) 0.106(4) 0.071(3) -0.013(3) 0.032(3) 0.000(3)
O(2) 0.066(3) 0.079(4) 0.072(4) 0.003(3) 0.005(3) -0.002(3)
O(3) 0.065(3) 0.097(4) 0.050(3) -0.003(3) 0.018(2) -0.004(3)
O(4) 0.061(3) 0.103(4) 0.088(4) 0.015(3) 0.039(3) 0.016(3)
O(5) 0.052(3) 0.093(4) 0.055(3) -0.007(3) 0.019(2) -0.002(3)
O(6) 0.062(3) 0.088(4) 0.058(3) -0.002(3) 0.026(2) -0.001(3)
C(1) 0.052(4) 0.078(5) 0.056(5) -0.006(4) 0.021(4) 0.006(4)
C(2) 0.051(4) 0.067(5) 0.063(5) 0.002(3) 0.016(4) 0.002(4)
C(3) 0.057(5) 0.075(5) 0.048(4) 0.005(4) 0.023(4) 0.002(4)
C(4) 0.051(4) 0.081(5) 0.056(4) -0.003(4) 0.023(4) 0.010(4)
C(5) 0.042(4) 0.079(5) 0.053(4) -0.006(3) 0.017(3) 0.001(4)
C(6) 0.060(4) 0.071(5) 0.051(4) -0.004(4) 0.026(4) 0.000(4)
C(7) 0.079(6) 0.143(9) 0.084(7) -0.007(6) 0.040(5) 0.007(6)
C(8) 0.057(5) 0.092(6) 0.062(5) -0.014(4) 0.018(4) -0.004(5)
C(9) 0.084(6) 0.069(5) 0.073(6) 0.005(5) 0.033(5) 0.011(5)
C(10) 0.122(10) 0.084(7) 0.127(10) -0.013(7) 0.032(8) 0.003(7)
C(11) 0.17(1) 0.081(9) 0.21(2) 0.022(9) 0.09(1) 0.03(1)
C(12) 0.23(2) 0.10(1) 0.20(2) 0.01(1) 0.12(2) -0.01(1)
C(13) 0.22(2) 0.11(1) 0.13(1) 0.00(1) 0.02(1) -0.020(9)
C(14) 0.16(1) 0.079(7) 0.091(8) 0.014(7) 0.032(8) -0.010(6)
C(15) 0.086(6) 0.122(8) 0.080(6) 0.015(6) 0.042(5) -0.015(5)
C(16) 0.065(5) 0.085(6) 0.050(4) -0.003(4) 0.027(4) 0.007(4)
C(17) 0.053(4) 0.096(6) 0.046(4) -0.005(4) 0.024(3) 0.006(4)
C(18) 0.072(6) 0.070(6) 0.092(6) 0.006(5) 0.025(5) 0.007(5)
C(19) 0.098(8) 0.118(9) 0.123(9) 0.009(7) 0.038(7) 0.007(7)
C(20) 0.13(1) 0.095(8) 0.113(9) -0.012(8) 0.061(8) -0.004(7)
C(21) 0.096(8) 0.13(1) 0.093(8) -0.036(8) 0.041(6) -0.012(7)
C(22) 0.061(5) 0.120(8) 0.069(6) -0.010(5) 0.022(4) -0.001(5)
C(23) 0.050(5) 0.132(8) 0.063(5) 0.000(5) 0.012(4) 0.006(5)
C(24) 0.061(4) 0.070(5) 0.053(4) -0.006(4) 0.022(4) 0.007(4)
C(25) 0.060(4) 0.082(6) 0.052(4) -0.013(4) 0.022(4) -0.001(4)
C(26) 0.066(5) 0.121(8) 0.062(6) -0.008(5) 0.017(5) 0.004(5)
C(27) 0.085(7) 0.110(8) 0.087(8) -0.003(7) 0.007(6) -0.001(7)
C(28) 0.068(7) 0.24(2) 0.074(7) -0.002(9) 0.005(6) 0.036(10)
C(29) 0.113(9) 0.14(1) 0.104(9) 0.029(8) 0.036(8) 0.024(8)
C(30) 0.084(6) 0.093(7) 0.075(6) 0.000(5) 0.010(5) 0.004(5)

loop_
_atom_site_label
_atom_site_fract_x
_atom_site_fract_y
_atom_site_fract_z
_atom_site_U_iso_or_equiv
_atom_site_thermal_displace_type
O(1) 0.600 0.3519(2) 0.200 0.076 Uani
O(2) 0.6874(7) 0.3358(2) 0.5258(6) 0.074 Uani
O(3) 0.4038(8) 0.3289(2) 0.5183(6) 0.070 Uani
O(4) 0.0594(8) 0.2936(2) 0.3835(6) 0.080 Uani
O(5) 0.1866(8) 0.2574(2) 0.1636(6) 0.066 Uani
O(6) 0.4030(8) 0.2393(2) 0.0392(6) 0.068 Uani
C(1) 0.5010(9) 0.3296(3) 0.2505(8) 0.061 Uani
C(2) 0.5035(9) 0.3392(3) 0.3615(8) 0.059 Uani
C(3) 0.3960(9) 0.3210(3) 0.4069(8) 0.058 Uani
C(4) 0.2891(9) 0.2925(3) 0.3437(8) 0.061 Uani
C(5) 0.2866(9) 0.2865(3) 0.2312(7) 0.057 Uani
C(6) 0.3924(10) 0.3039(3) 0.1815(8) 0.059 Uani
C(7) 0.714(1) 0.3192(5) 0.1954(9) 0.098 Uani
C(8) 0.6208(10) 0.3665(3) 0.4341(8) 0.070 Uani
C(9) 0.585(1) 0.4198(3) 0.4726(9) 0.073 Uani
C(10) 0.497(1) 0.4500(4) 0.406(1) 0.110 Uani
C(11) 0.467(2) 0.4991(6) 0.441(2) 0.146 Uani
C(12) 0.533(3) 0.5158(6) 0.545(2) 0.168 Uani
C(13) 0.618(2) 0.4866(7) 0.611(1) 0.156 Uani
C(14) 0.642(1) 0.4372(4) 0.575(1) 0.109 Uani
C(15) 0.301(1) 0.3641(4) 0.5466(9) 0.092 Uani
C(16) 0.1849(9) 0.2662(3) 0.4032(7) 0.064 Uani
C(17) 0.1683(10) 0.2101(3) 0.3757(7) 0.063 Uani
C(18) 0.281(1) 0.1782(4) 0.3967(9) 0.077 Uani
C(19) 0.265(1) 0.1273(5) 0.382(1) 0.111 Uani
C(20) 0.141(2) 0.1043(4) 0.348(1) 0.107 Uani
C(21) 0.035(1) 0.1343(6) 0.327(1) 0.104 Uani
C(22) 0.044(1) 0.1874(4) 0.3379(9) 0.082 Uani
C(23) 0.0566(10) 0.2821(4) 0.1294(8) 0.082 Uani
C(24) 0.3916(9) 0.2934(3) 0.0594(8) 0.060 Uani
C(25) 0.2791(10) 0.3188(3) -0.0217(8) 0.063 Uani
C(26) 0.201(1) 0.2941(4) -0.1111(9) 0.082 Uani
C(27) 0.110(1) 0.3174(5) -0.189(1) 0.095 Uani
C(28) 0.096(1) 0.3663(8) -0.186(1) 0.128 Uani
C(29) 0.168(1) 0.3963(5) -0.095(1) 0.116 Uani
C(30) 0.260(1) 0.3704(4) -0.0132(9) 0.085 Uani
H(8) 0.686 0.372 0.389 0.085 Uiso
H(10) 0.452 0.439 0.333 0.134 Uiso
H(11) 0.402 0.520 0.393 0.179 Uiso
H(12) 0.522 0.550 0.570 0.212 Uiso
H(13) 0.660 0.499 0.684 0.186 Uiso
H(14) 0.704 0.415 0.624 0.137 Uiso
H(16) 0.222 0.269 0.481 0.080 Uiso
H(18) 0.370 0.193 0.421 0.090 Uiso
H(19) 0.341 0.105 0.397 0.136 Uiso
H(20) 0.125 0.069 0.338 0.131 Uiso
H(21) -0.056 0.124 0.303 0.153 Uiso
H(22) -0.036 0.210 0.321 0.033 Uiso
H(24) 0.472 0.308 0.045 0.073 Uiso
H(26) 0.214 0.258 -0.118 0.099 Uiso
H(27) 0.055 0.298 -0.247 0.119 Uiso
H(28) 0.036 0.383 -0.246 0.156 Uiso
H(29) 0.151 0.432 -0.090 0.141 Uiso
H(30) 0.312 0.389 0.047 0.105 Uiso
H(71) 0.683 0.289 0.153 0.123 Uiso
H(72) 0.777 0.337 0.160 0.123 Uiso
H(73) 0.758 0.309 0.269 0.123 Uiso
H(151) 0.314 0.367 0.625 0.113 Uiso
H(152) 0.308 0.396 0.513 0.113 Uiso
H(153) 0.211 0.350 0.518 0.113 Uiso
H(231) 0.022 0.291 0.194 0.099 Uiso
H(232) 0.067 0.312 0.089 0.099 Uiso
H(233) -0.005 0.260 0.084 0.099 Uiso

loop_
_atom_type_symbol
_atom_type_oxidation_number
_atom_type_number_in_cell
_atom_type_scat_dispersion_real
_atom_type_scat_dispersion_imag
_atom_type_scat_source
C 0 120 0.018 0.009 'International Tables'
H 0 120 0.000 0.000 'International Tables'
O 0 24 0.049 0.032 'International Tables'

loop_
_geom_angle_atom_site_label_1
_geom_angle_atom_site_label_2
_geom_angle_atom_site_label_3
_geom_angle
C(1) O(1) C(7) 114.3(6)
C(3) O(3) C(15) 115.4(6)
C(5) O(5) C(23) 115.3(6)
O(1) C(1) C(2) 119.4(7)
O(1) C(1) C(6) 117.7(6)
C(2) C(1) C(6) 122.4(6)
C(1) C(2) C(3) 118.2(7)
C(1) C(2) C(8) 121.7(6)
C(3) C(2) C(8) 120.0(7)
O(3) C(3) C(2) 117.1(7)
O(3) C(3) C(4) 121.0(6)
C(2) C(3) C(4) 121.8(6)
C(3) C(4) C(5) 117.9(6)
C(3) C(4) C(16) 119.2(6)
C(5) C(4) C(16) 122.8(7)
O(5) C(5) C(4) 121.4(6)
O(5) C(5) C(6) 115.8(6)
C(4) C(5) C(6) 122.4(7)
C(1) C(6) C(5) 117.1(6)
C(1) C(6) C(24) 121.7(6)
C(5) C(6) C(24) 121.1(7)
O(2) C(8) C(2) 112.4(7)
O(2) C(8) C(9) 111.6(7)
C(2) C(8) C(9) 114.2(7)
C(8) C(9) C(10) 121.1(9)
C(8) C(9) C(14) 120.7(9)
C(10) C(9) C(14) 118.2(10)
C(9) C(10) C(11) 120(1)
C(10) C(11) C(12) 118(1)
C(11) C(12) C(13) 121(1)
C(12) C(13) C(14) 118(1)
C(9) C(14) C(13) 122(1)
O(4) C(16) C(4) 110.7(6)
O(4) C(16) C(17) 113.5(6)
C(4) C(16) C(17) 112.4(6)
C(16) C(17) C(18) 119.8(7)
C(16) C(17) C(22) 123.2(8)
C(18) C(17) C(22) 116.8(8)
C(17) C(18) C(19) 120.1(9)
C(18) C(19) C(20) 123(1)
C(19) C(20) C(21) 116(1)
C(20) C(21) C(22) 122(1)
C(17) C(22) C(21) 119.9(10)
O(6) C(24) C(6) 111.1(6)
O(6) C(24) C(25) 113.3(7)
C(6) C(24) C(25) 115.2(6)
C(24) C(25) C(26) 123.5(8)
C(24) C(25) C(30) 118.9(8)
C(26) C(25) C(30) 117.4(8)
C(25) C(26) C(27) 123.6(10)
C(26) C(27) C(28) 119(1)
C(27) C(28) C(29) 122(1)
C(28) C(29) C(30) 116(1)
C(25) C(30) C(29) 120.4(10)

loop_
_geom_bond_atom_site_label_1
_geom_bond_atom_site_label_2
_geom_bond_distance
O(1) C(1) 1.395(8)
O(1) C(7) 1.43(1)
O(2) C(8) 1.43(1)
O(3) C(3) 1.365(8)
O(3) C(15) 1.469(10)
O(4) C(16) 1.421(9)
O(5) C(5) 1.388(9)
O(5) C(23) 1.433(10)
O(6) C(24) 1.444(9)
C(1) C(2) 1.38(1)
C(1) C(6) 1.40(1)
C(2) C(3) 1.391(9)
C(2) C(8) 1.50(1)
C(3) C(4) 1.40(1)
C(4) C(5) 1.381(10)
C(4) C(16) 1.547(9)
C(5) C(6) 1.398(9)
C(6) C(24) 1.518(10)
C(8) C(9) 1.54(1)
C(9) C(10) 1.33(1)
C(9) C(14) 1.34(1)
C(10) C(11) 1.40(2)
C(11) C(12) 1.39(2)
C(12) C(13) 1.29(2)
C(13) C(14) 1.40(2)
C(16) C(17) 1.51(1)
C(17) C(18) 1.38(1)
C(17) C(22) 1.37(1)
C(18) C(19) 1.35(1)
C(19) C(20) 1.36(2)
C(20) C(21) 1.31(2)
C(21) C(22) 1.39(2)
C(24) C(25) 1.49(1)
C(25) C(26) 1.37(1)
C(25) C(30) 1.37(1)
C(26) C(27) 1.32(1)
C(27) C(28) 1.28(2)
C(28) C(29) 1.43(2)
C(29) C(30) 1.39(1)
